data_7157544
loop_
_publ_author_name
'Yang, Yong'
'Nanjo, Yuki'
'Isobe, Hiroyuki'
'Sato, Sota'

_publ_section_title
;
 Synthesis and stereoisomerism of [n]cyclo-2,9-phenanthrenylene congeners
 possessing alternating E/Z- and R/S-biaryl linkages.
;
_journal_issue 26
_journal_name_full 'Organic &amp; biomolecular chemistry'
_journal_page_first 4949
_journal_page_last 4955
_journal_paper_doi 10.1039/d0ob01064b
_journal_volume 18
_journal_year 2020
_chemical_formula_moiety 'C56 H32'
_chemical_formula_sum 'C56 H32'
_chemical_formula_weight 704.81
_space_group_crystal_system monoclinic
_space_group_IT_number 14
_space_group_name_Hall '-P 2ybc'
_space_group_name_H-M_alt 'P 1 21/c 1'
_atom_sites_solution_hydrogens geom
_atom_sites_solution_primary direct
_audit_creation_method SHELXL-2018/3
_audit_update_record
;
2020-01-11 deposited with the CCDC.	2020-06-16 downloaded from the CCDC.
;
_cell_angle_alpha 90
_cell_angle_beta 99.232(4)
_cell_angle_gamma 90
_cell_formula_units_Z 2
_cell_length_a 7.6620(16)
_cell_length_b 15.9490(11)
_cell_length_c 14.374(2)
_cell_measurement_reflns_used 14363
_cell_measurement_temperature 100(2)
_cell_measurement_theta_max 27.210
_cell_measurement_theta_min 2.054
_cell_volume 1733.8(5)
_computing_cell_refinement 'XDS (Kabsch, 2010)'
_computing_data_collection 'SPring-8 BSS'
_computing_data_reduction 'XDS (Kabsch, 2010)'
_computing_molecular_graphics 'Yadokari-XG 2009 (Wakita Nemoto et al., 2009)'
_computing_publication_material 'Yadokari-XG 2009 (Wakita Nemoto et al., 2009)'
_computing_structure_refinement 'SHELXL-2018/3 (Sheldrick, 2018)'
_computing_structure_solution 'SHELXT-2018/3 (Sheldrick, 2018)'
_diffrn_ambient_temperature 100(2)
_diffrn_measured_fraction_theta_full 0.997
_diffrn_measured_fraction_theta_max 0.996
_diffrn_measurement_device_type 'PAD Pilatus3 6M (Dectris)'
_diffrn_measurement_method 'oscillation method, \w scans'
_diffrn_radiation_type synchrotron
_diffrn_radiation_wavelength 0.760
_diffrn_reflns_av_R_equivalents 0.0215
_diffrn_reflns_av_unetI/netI 0.0084
_diffrn_reflns_Laue_measured_fraction_full 0.997
_diffrn_reflns_Laue_measured_fraction_max 0.996
_diffrn_reflns_limit_h_max 9
_diffrn_reflns_limit_h_min -9
_diffrn_reflns_limit_k_max 19
_diffrn_reflns_limit_k_min -19
_diffrn_reflns_limit_l_max 17
_diffrn_reflns_limit_l_min -17
_diffrn_reflns_number 40355
_diffrn_reflns_point_group_measured_fraction_full 0.997
_diffrn_reflns_point_group_measured_fraction_max 0.996
_diffrn_reflns_theta_full 27.129
_diffrn_reflns_theta_max 27.210
_diffrn_reflns_theta_min 2.054
_diffrn_source 'SPring-8 BL38B1 bending magnet beamline'
_exptl_absorpt_coefficient_mu 0.087
_exptl_absorpt_correction_T_max 1.000
_exptl_absorpt_correction_T_min 0.900
_exptl_absorpt_correction_type multi-scan
_exptl_absorpt_process_details 'XDS (Kabsch, 2010)'
_exptl_crystal_colour colorless
_exptl_crystal_density_diffrn 1.350
_exptl_crystal_description block
_exptl_crystal_F_000 736
_exptl_crystal_recrystallization_method 'Re-crystallisation from solvent: chloroform and acetonitrile'
_exptl_crystal_size_max 0.060
_exptl_crystal_size_mid 0.030
_exptl_crystal_size_min 0.020
_refine_diff_density_max 0.591
_refine_diff_density_min -0.212
_refine_diff_density_rms 0.041
_refine_ls_extinction_method none
_refine_ls_goodness_of_fit_ref 1.056
_refine_ls_hydrogen_treatment constr
_refine_ls_matrix_type full
_refine_ls_number_parameters 253
_refine_ls_number_reflns 3157
_refine_ls_number_restraints 0
_refine_ls_restrained_S_all 1.056
_refine_ls_R_factor_all 0.0454
_refine_ls_R_factor_gt 0.0436
_refine_ls_shift/su_max 0.000
_refine_ls_shift/su_mean 0.000
_refine_ls_structure_factor_coef Fsqd
_refine_ls_weighting_details 'w=1/[\s^2^(Fo^2^)+(0.0606P)^2^+0.8747P] where P=(Fo^2^+2Fc^2^)/3'
_refine_ls_weighting_scheme calc
_refine_ls_wR_factor_gt 0.1187
_refine_ls_wR_factor_ref 0.1205
_reflns_Friedel_coverage 0.000
_reflns_number_gt 2983
_reflns_number_total 3157
_reflns_threshold_expression 'I > 2\s(I)'
_cod_data_source_file d0ob01064b2.cif
_cod_data_source_block p21c
_cod_depositor_comments 'Adding full bibliography for 7157543--7157545.cif.'
_cod_original_sg_symbol_H-M 'P 21/c'
_cod_database_code 7157544
_shelx_shelxl_version_number 2018/3
_shelx_space_group_comment
;
The symmetry employed for this shelxl refinement is uniquely defined
by the following loop, which should always be used as a source of
symmetry information in preference to the above space-group names.
They are only intended as comments.
;
_shelx_estimated_absorpt_t_min 0.995
_shelx_estimated_absorpt_t_max 0.998

loop_
_space_group_symop_operation_xyz
'x, y, z'
'-x, y+1/2, -z+1/2'
'-x, -y, -z'
'x, -y-1/2, z-1/2'

loop_
_atom_site_label
_atom_site_type_symbol
_atom_site_fract_x
_atom_site_fract_y
_atom_site_fract_z
_atom_site_U_iso_or_equiv
_atom_site_adp_type
_atom_site_occupancy
_atom_site_site_symmetry_order
_atom_site_calc_flag
_atom_site_refinement_flags_posn
_atom_site_refinement_flags_adp
_atom_site_refinement_flags_occupancy
_atom_site_disorder_assembly
_atom_site_disorder_group
C1 C -0.23085(19) 0.62055(9) 0.66822(10) 0.0297(3) Uani 1 1 d . . . . .
H1 H -0.291730 0.627059 0.605660 0.036 Uiso 1 1 calc R U . . .
C2 C -0.29516(19) 0.56499(10) 0.72581(10) 0.0290(3) Uani 1 1 d . . . . .
C3 C -0.23270(19) 0.57162(9) 0.82682(10) 0.0293(3) Uani 1 1 d . . . . .
C4 C -0.3062(2) 0.52416(10) 0.89351(11) 0.0330(3) Uani 1 1 d . . . . .
H4 H -0.394862 0.483800 0.872298 0.040 Uiso 1 1 calc R U . . .
C5 C -0.2521(2) 0.53503(10) 0.98911(11) 0.0354(4) Uani 1 1 d . . . . .
H5 H -0.306406 0.503919 1.033026 0.043 Uiso 1 1 calc R U . . .
C6 C -0.1174(2) 0.59181(10) 1.02091(10) 0.0353(4) Uani 1 1 d . . . . .
H6 H -0.082222 0.600605 1.086607 0.042 Uiso 1 1 calc R U . . .
C7 C -0.0357(2) 0.63497(10) 0.95757(10) 0.0319(3) Uani 1 1 d . . . . .
H7 H 0.059747 0.671406 0.980322 0.038 Uiso 1 1 calc R U . . .
C8 C -0.0894(2) 0.62672(9) 0.85976(10) 0.0295(3) Uani 1 1 d . . . . .
C9 C 0.0037(2) 0.66947(9) 0.79280(10) 0.0290(3) Uani 1 1 d . . . . .
C10 C 0.1752(2) 0.70325(10) 0.81460(10) 0.0312(3) Uani 1 1 d . . . . .
H10 H 0.226494 0.710700 0.878747 0.037 Uiso 1 1 calc R U . . .
C11 C 0.2708(2) 0.72589(10) 0.74423(10) 0.0316(3) Uani 1 1 d . . . . .
H11 H 0.387932 0.746522 0.760799 0.038 Uiso 1 1 calc R U . . .
C12 C 0.1956(2) 0.71856(9) 0.64847(10) 0.0303(3) Uani 1 1 d . . . . .
C13 C 0.0180(2) 0.69839(9) 0.62809(10) 0.0302(3) Uani 1 1 d . . . . .
H13 H -0.041766 0.704319 0.565209 0.036 Uiso 1 1 calc R U . . .
C14 C -0.07621(19) 0.66955(9) 0.69737(10) 0.0291(3) Uani 1 1 d . . . . .
C15 C 0.2551(2) 0.64113(10) 0.51270(10) 0.0322(3) Uani 1 1 d . . . . .
H15 H 0.151790 0.610534 0.520002 0.039 Uiso 1 1 calc R U . . .
C16 C 0.3026(2) 0.70787(10) 0.57092(10) 0.0309(3) Uani 1 1 d . . . . .
C17 C 0.4526(2) 0.75465(10) 0.55540(10) 0.0321(3) Uani 1 1 d . . . . .
H17 H 0.486876 0.802854 0.592711 0.039 Uiso 1 1 calc R U . . .
C18 C 0.5496(2) 0.73077(10) 0.48636(10) 0.0318(3) Uani 1 1 d . . . . .
H18 H 0.648091 0.763857 0.476439 0.038 Uiso 1 1 calc R U . . .
C19 C 0.50625(19) 0.65834(9) 0.43001(10) 0.0291(3) Uani 1 1 d . . . . .
C20 C 0.61198(19) 0.62148(10) 0.36482(10) 0.0296(3) Uani 1 1 d . . . . .
C21 C 0.7747(2) 0.65609(10) 0.35123(11) 0.0329(3) Uani 1 1 d . . . . .
H21 H 0.811125 0.708206 0.379972 0.039 Uiso 1 1 calc R U . . .
C22 C 0.8823(2) 0.61635(11) 0.29741(11) 0.0361(4) Uani 1 1 d . . . . .
H22 H 0.990565 0.641602 0.288261 0.043 Uiso 1 1 calc R U . . .
C23 C 0.8329(2) 0.53878(11) 0.25601(11) 0.0351(4) Uani 1 1 d . . . . .
H23 H 0.910949 0.509727 0.222171 0.042 Uiso 1 1 calc R U . . .
C24 C 0.6731(2) 0.50490(10) 0.26418(10) 0.0321(3) Uani 1 1 d . . . . .
H24 H 0.639682 0.452787 0.234563 0.039 Uiso 1 1 calc R U . . .
C25 C 0.55581(19) 0.54567(9) 0.31582(10) 0.0294(3) Uani 1 1 d . . . . .
C26 C 0.38541(19) 0.50981(10) 0.32381(10) 0.0293(3) Uani 1 1 d . . . . .
C27 C 0.2926(2) 0.54494(10) 0.38663(10) 0.0313(3) Uani 1 1 d . . . . .
H27 H 0.181922 0.520832 0.393385 0.038 Uiso 1 1 calc R U . . .
C28 C 0.3517(2) 0.61579(10) 0.44282(10) 0.0303(3) Uani 1 1 d . . . . .

loop_
_atom_site_aniso_label
_atom_site_aniso_U_11
_atom_site_aniso_U_22
_atom_site_aniso_U_33
_atom_site_aniso_U_23
_atom_site_aniso_U_13
_atom_site_aniso_U_12
C1 0.0320(8) 0.0329(8) 0.0242(7) 0.0004(6) 0.0040(6) 0.0030(6)
C2 0.0286(7) 0.0331(8) 0.0260(7) -0.0008(6) 0.0062(6) 0.0019(6)
C3 0.0315(7) 0.0327(8) 0.0247(7) -0.0014(6) 0.0075(6) 0.0036(6)
C4 0.0339(8) 0.0367(8) 0.0293(8) -0.0003(6) 0.0083(6) 0.0012(6)
C5 0.0400(9) 0.0412(9) 0.0269(8) 0.0045(6) 0.0110(6) 0.0027(7)
C6 0.0422(9) 0.0416(9) 0.0227(7) -0.0019(6) 0.0066(6) 0.0051(7)
C7 0.0350(8) 0.0337(8) 0.0270(7) -0.0042(6) 0.0054(6) 0.0019(6)
C8 0.0341(8) 0.0300(7) 0.0255(7) -0.0023(6) 0.0077(6) 0.0049(6)
C9 0.0342(8) 0.0276(7) 0.0262(7) -0.0031(6) 0.0082(6) 0.0021(6)
C10 0.0373(8) 0.0332(8) 0.0233(7) -0.0055(6) 0.0050(6) -0.0004(6)
C11 0.0346(8) 0.0319(8) 0.0290(7) -0.0049(6) 0.0072(6) -0.0032(6)
C12 0.0364(8) 0.0281(7) 0.0275(7) 0.0005(6) 0.0081(6) -0.0010(6)
C13 0.0373(8) 0.0291(7) 0.0240(7) 0.0010(6) 0.0043(6) 0.0005(6)
C14 0.0329(8) 0.0277(7) 0.0271(7) -0.0011(6) 0.0063(6) 0.0022(6)
C15 0.0332(8) 0.0359(8) 0.0284(7) 0.0032(6) 0.0081(6) -0.0036(6)
C16 0.0331(8) 0.0378(8) 0.0220(7) 0.0034(6) 0.0053(6) 0.0023(6)
C17 0.0366(8) 0.0320(8) 0.0273(7) -0.0007(6) 0.0036(6) -0.0009(6)
C18 0.0322(8) 0.0339(8) 0.0295(7) 0.0025(6) 0.0054(6) -0.0025(6)
C19 0.0312(8) 0.0324(8) 0.0231(7) 0.0035(6) 0.0031(6) 0.0006(6)
C20 0.0313(8) 0.0327(8) 0.0245(7) 0.0042(6) 0.0039(6) 0.0005(6)
C21 0.0330(8) 0.0333(8) 0.0326(8) 0.0007(6) 0.0058(6) -0.0032(6)
C22 0.0320(8) 0.0409(9) 0.0366(8) 0.0026(7) 0.0093(6) -0.0024(7)
C23 0.0334(8) 0.0412(9) 0.0317(8) 0.0015(7) 0.0085(6) 0.0055(7)
C24 0.0380(8) 0.0325(8) 0.0265(7) 0.0006(6) 0.0068(6) 0.0002(6)
C25 0.0310(8) 0.0331(8) 0.0239(7) 0.0039(6) 0.0041(6) 0.0014(6)
C26 0.0325(8) 0.0329(8) 0.0225(7) 0.0019(6) 0.0043(6) 0.0001(6)
C27 0.0309(8) 0.0365(8) 0.0272(7) 0.0003(6) 0.0063(6) -0.0042(6)
C28 0.0331(8) 0.0345(8) 0.0236(7) 0.0018(6) 0.0052(6) -0.0001(6)

loop_
_atom_type_symbol
_atom_type_description
_atom_type_scat_dispersion_real
_atom_type_scat_dispersion_imag
_atom_type_scat_source
C C 0.0038 0.0019 'International Tables Vol C Tables 4.2.6.8 and 6.1.1.4'
H H 0.0000 0.0000 'International Tables Vol C Tables 4.2.6.8 and 6.1.1.4'

loop_
_geom_angle_atom_site_label_1
_geom_angle_atom_site_label_2
_geom_angle_atom_site_label_3
_geom_angle
_geom_angle_site_symmetry_1
_geom_angle_site_symmetry_3
_geom_angle_publ_flag
C2 C1 C14 122.99(13) . . ?
C2 C1 H1 118.5 . . ?
C14 C1 H1 118.5 . . ?
C1 C2 C3 117.81(14) . . ?
C1 C2 C26 114.43(13) . 3_566 ?
C3 C2 C26 125.71(13) . 3_566 ?
C4 C3 C8 118.41(13) . . ?
C4 C3 C2 122.40(14) . . ?
C8 C3 C2 119.18(13) . . ?
C5 C4 C3 121.39(15) . . ?
C5 C4 H4 119.3 . . ?
C3 C4 H4 119.3 . . ?
C4 C5 C6 119.75(14) . . ?
C4 C5 H5 120.1 . . ?
C6 C5 H5 120.1 . . ?
C7 C6 C5 120.11(14) . . ?
C7 C6 H6 119.9 . . ?
C5 C6 H6 119.9 . . ?
C6 C7 C8 121.69(15) . . ?
C6 C7 H7 119.2 . . ?
C8 C7 H7 119.2 . . ?
C7 C8 C3 118.42(14) . . ?
C7 C8 C9 121.38(14) . . ?
C3 C8 C9 120.12(13) . . ?
C10 C9 C14 117.42(13) . . ?
C10 C9 C8 124.81(13) . . ?
C14 C9 C8 117.45(13) . . ?
C11 C10 C9 121.31(14) . . ?
C11 C10 H10 119.3 . . ?
C9 C10 H10 119.3 . . ?
C10 C11 C12 120.63(14) . . ?
C10 C11 H11 119.7 . . ?
C12 C11 H11 119.7 . . ?
C13 C12 C11 117.39(13) . . ?
C13 C12 C16 117.00(13) . . ?
C11 C12 C16 123.41(14) . . ?
C12 C13 C14 121.89(13) . . ?
C12 C13 H13 119.1 . . ?
C14 C13 H13 119.1 . . ?
C13 C14 C9 120.01(14) . . ?
C13 C14 C1 118.09(13) . . ?
C9 C14 C1 119.77(13) . . ?
C16 C15 C28 123.00(14) . . ?
C16 C15 H15 118.5 . . ?
C28 C15 H15 118.5 . . ?
C15 C16 C17 117.17(14) . . ?
C15 C16 C12 114.91(14) . . ?
C17 C16 C12 127.76(14) . . ?
C18 C17 C16 120.65(14) . . ?
C18 C17 H17 119.7 . . ?
C16 C17 H17 119.7 . . ?
C17 C18 C19 121.94(14) . . ?
C17 C18 H18 119.0 . . ?
C19 C18 H18 119.0 . . ?
C28 C19 C18 116.38(13) . . ?
C28 C19 C20 117.22(13) . . ?
C18 C19 C20 126.29(14) . . ?
C21 C20 C25 117.84(14) . . ?
C21 C20 C19 121.88(14) . . ?
C25 C20 C19 120.21(13) . . ?
C22 C21 C20 121.56(15) . . ?
C22 C21 H21 119.2 . . ?
C20 C21 H21 119.2 . . ?
C21 C22 C23 120.14(15) . . ?
C21 C22 H22 119.9 . . ?
C23 C22 H22 119.9 . . ?
C24 C23 C22 120.04(15) . . ?
C24 C23 H23 120.0 . . ?
C22 C23 H23 120.0 . . ?
C23 C24 C25 121.30(15) . . ?
C23 C24 H24 119.3 . . ?
C25 C24 H24 119.3 . . ?
C24 C25 C20 118.78(14) . . ?
C24 C25 C26 121.19(14) . . ?
C20 C25 C26 119.94(13) . . ?
C27 C26 C25 117.75(14) . . ?
C27 C26 C2 113.19(13) . 3_566 ?
C25 C26 C2 129.01(13) . 3_566 ?
C26 C27 C28 123.60(14) . . ?
C26 C27 H27 118.2 . . ?
C28 C27 H27 118.2 . . ?
C15 C28 C19 120.63(14) . . ?
C15 C28 C27 118.72(14) . . ?
C19 C28 C27 120.64(14) . . ?

loop_
_geom_bond_atom_site_label_1
_geom_bond_atom_site_label_2
_geom_bond_distance
_geom_bond_site_symmetry_2
_geom_bond_publ_flag
C1 C2 1.358(2) . ?
C1 C14 1.425(2) . ?
C1 H1 0.9500 . ?
C2 C3 1.458(2) . ?
C2 C26 1.501(2) 3_566 ?
C3 C4 1.408(2) . ?
C3 C8 1.426(2) . ?
C4 C5 1.381(2) . ?
C4 H4 0.9500 . ?
C5 C6 1.393(2) . ?
C5 H5 0.9500 . ?
C6 C7 1.370(2) . ?
C6 H6 0.9500 . ?
C7 C8 1.406(2) . ?
C7 H7 0.9500 . ?
C8 C9 1.457(2) . ?
C9 C10 1.408(2) . ?
C9 C14 1.410(2) . ?
C10 C11 1.388(2) . ?
C10 H10 0.9500 . ?
C11 C12 1.409(2) . ?
C11 H11 0.9500 . ?
C12 C13 1.384(2) . ?
C12 C16 1.496(2) . ?
C13 C14 1.398(2) . ?
C13 H13 0.9500 . ?
C15 C16 1.367(2) . ?
C15 C28 1.400(2) . ?
C15 H15 0.9500 . ?
C16 C17 1.417(2) . ?
C17 C18 1.386(2) . ?
C17 H17 0.9500 . ?
C18 C19 1.419(2) . ?
C18 H18 0.9500 . ?
C19 C28 1.402(2) . ?
C19 C20 1.457(2) . ?
C20 C21 1.406(2) . ?
C20 C25 1.430(2) . ?
C21 C22 1.373(2) . ?
C21 H21 0.9500 . ?
C22 C23 1.398(2) . ?
C22 H22 0.9500 . ?
C23 C24 1.361(2) . ?
C23 H23 0.9500 . ?
C24 C25 1.412(2) . ?
C24 H24 0.9500 . ?
C25 C26 1.447(2) . ?
C26 C27 1.357(2) . ?
C27 C28 1.420(2) . ?
C27 H27 0.9500 . ?

loop_
_geom_torsion_atom_site_label_1
_geom_torsion_atom_site_label_2
_geom_torsion_atom_site_label_3
_geom_torsion_atom_site_label_4
_geom_torsion
_geom_torsion_site_symmetry_1
_geom_torsion_site_symmetry_2
_geom_torsion_site_symmetry_3
_geom_torsion_site_symmetry_4
_geom_torsion_publ_flag
C14 C1 C2 C3 16.5(2) . . . . ?
C14 C1 C2 C26 -148.11(14) . . . 3_566 ?
C1 C2 C3 C4 172.13(14) . . . . ?
C26 C2 C3 C4 -25.1(2) 3_566 . . . ?
C1 C2 C3 C8 -9.3(2) . . . . ?
C26 C2 C3 C8 153.48(14) 3_566 . . . ?
C8 C3 C4 C5 5.2(2) . . . . ?
C2 C3 C4 C5 -176.14(14) . . . . ?
C3 C4 C5 C6 -2.4(2) . . . . ?
C4 C5 C6 C7 -1.8(2) . . . . ?
C5 C6 C7 C8 3.1(2) . . . . ?
C6 C7 C8 C3 -0.1(2) . . . . ?
C6 C7 C8 C9 -176.83(14) . . . . ?
C4 C3 C8 C7 -3.9(2) . . . . ?
C2 C3 C8 C7 177.40(13) . . . . ?
C4 C3 C8 C9 172.82(13) . . . . ?
C2 C3 C8 C9 -5.8(2) . . . . ?
C7 C8 C9 C10 17.4(2) . . . . ?
C3 C8 C9 C10 -159.24(14) . . . . ?
C7 C8 C9 C14 -169.34(14) . . . . ?
C3 C8 C9 C14 14.0(2) . . . . ?
C14 C9 C10 C11 -8.0(2) . . . . ?
C8 C9 C10 C11 165.23(14) . . . . ?
C9 C10 C11 C12 2.4(2) . . . . ?
C10 C11 C12 C13 8.0(2) . . . . ?
C10 C11 C12 C16 -154.64(15) . . . . ?
C11 C12 C13 C14 -12.9(2) . . . . ?
C16 C12 C13 C14 150.86(14) . . . . ?
C12 C13 C14 C9 7.4(2) . . . . ?
C12 C13 C14 C1 -156.02(14) . . . . ?
C10 C9 C14 C13 3.3(2) . . . . ?
C8 C9 C14 C13 -170.50(13) . . . . ?
C10 C9 C14 C1 166.35(14) . . . . ?
C8 C9 C14 C1 -7.4(2) . . . . ?
C2 C1 C14 C13 155.21(15) . . . . ?
C2 C1 C14 C9 -8.2(2) . . . . ?
C28 C15 C16 C17 2.9(2) . . . . ?
C28 C15 C16 C12 -172.83(14) . . . . ?
C13 C12 C16 C15 -35.5(2) . . . . ?
C11 C12 C16 C15 127.20(16) . . . . ?
C13 C12 C16 C17 149.34(15) . . . . ?
C11 C12 C16 C17 -48.0(2) . . . . ?
C15 C16 C17 C18 -2.6(2) . . . . ?
C12 C16 C17 C18 172.52(15) . . . . ?
C16 C17 C18 C19 -1.3(2) . . . . ?
C17 C18 C19 C28 4.8(2) . . . . ?
C17 C18 C19 C20 -171.22(14) . . . . ?
C28 C19 C20 C21 -175.96(14) . . . . ?
C18 C19 C20 C21 0.0(2) . . . . ?
C28 C19 C20 C25 0.9(2) . . . . ?
C18 C19 C20 C25 176.92(14) . . . . ?
C25 C20 C21 C22 -3.9(2) . . . . ?
C19 C20 C21 C22 173.08(14) . . . . ?
C20 C21 C22 C23 -1.3(2) . . . . ?
C21 C22 C23 C24 4.0(2) . . . . ?
C22 C23 C24 C25 -1.4(2) . . . . ?
C23 C24 C25 C20 -3.8(2) . . . . ?
C23 C24 C25 C26 179.54(14) . . . . ?
C21 C20 C25 C24 6.3(2) . . . . ?
C19 C20 C25 C24 -170.72(13) . . . . ?
C21 C20 C25 C26 -176.97(13) . . . . ?
C19 C20 C25 C26 6.0(2) . . . . ?
C24 C25 C26 C27 169.43(14) . . . . ?
C20 C25 C26 C27 -7.2(2) . . . . ?
C24 C25 C26 C2 -7.9(2) . . . 3_566 ?
C20 C25 C26 C2 175.43(13) . . . 3_566 ?
C25 C26 C27 C28 1.6(2) . . . . ?
C2 C26 C27 C28 179.31(13) 3_566 . . . ?
C16 C15 C28 C19 0.7(2) . . . . ?
C16 C15 C28 C27 179.26(14) . . . . ?
C18 C19 C28 C15 -4.5(2) . . . . ?
C20 C19 C28 C15 171.90(13) . . . . ?
C18 C19 C28 C27 177.00(13) . . . . ?
C20 C19 C28 C27 -6.6(2) . . . . ?
C26 C27 C28 C15 -172.96(14) . . . . ?
C26 C27 C28 C19 5.6(2) . . . . ?
